data_4065071
loop_
_publ_author_name
'Wooles, Ashley J.'
'Gregson, Matthew'
'Cooper, Oliver J.'
'Middleton-Gear, Amy'
'Mills, David P.'
'Lewis, William'
'Blake, Alexander J.'
'Liddle, Stephen T.'

_publ_section_title
;
 Group 1 Bis(iminophosphorano)methanides, Part 1:N-Alkyl and Silyl
 Derivatives of the Sterically Demanding Methanes H2C(PPh2NR)2(R =
 Adamantyl and Trimethylsilyl)
;
_journal_issue 20
_journal_name_full Organometallics
_journal_page_first 5314
_journal_paper_doi 10.1021/om200553s
_journal_volume 30
_journal_year 2011
_chemical_formula_moiety 'C39 H55 N2 O2 P2 Rb Si2'
_chemical_formula_sum 'C39 H55 N2 O2 P2 Rb Si2'
_chemical_formula_weight 787.44
_chemical_name_systematic
; 
 ? 
;
_space_group_IT_number 14
_symmetry_cell_setting monoclinic
_symmetry_space_group_name_Hall '-P 2yn'
_symmetry_space_group_name_H-M 'P 1 21/n 1'
_atom_sites_solution_hydrogens 'geom, Me from difmap'
_atom_sites_solution_primary direct
_atom_sites_solution_secondary difmap
_audit_creation_method 'enCIFer editing of SHELXL97 CIF output'
_cell_angle_alpha 90.00
_cell_angle_beta 94.0980(10)
_cell_angle_gamma 90.00
_cell_formula_units_Z 4
_cell_length_a 10.5328(5)
_cell_length_b 17.2302(9)
_cell_length_c 23.0134(12)
_cell_measurement_reflns_used 8925
_cell_measurement_temperature 90(2)
_cell_measurement_theta_max 27.33
_cell_measurement_theta_min 2.36
_cell_volume 4165.8(4)
_computing_cell_refinement 'Bruker SAINT version 6.36a (Bruker, 2000)'
_computing_data_collection 'Bruker SMART version 5.625 (Bruker, 2001)'
_computing_data_reduction 'Bruker SAINT; Bruker SHELXTL (Bruker, 2001)'
_computing_molecular_graphics 'Bruker SHELXTL'
_computing_publication_material 'enCIFer(Allen et al.,2004);PLATON(Spek,2003)'
_computing_structure_refinement 'SHELXL-97 (Sheldrick, 1997)'
_computing_structure_solution 'Bruker SHELXTL'
_diffrn_ambient_temperature 90(2)
_diffrn_measured_fraction_theta_full 0.988
_diffrn_measured_fraction_theta_max 0.988
_diffrn_measurement_device_type 'Bruker SMART APEX CCD diffractometer'
_diffrn_measurement_method '\w rotation with narrow frames'
_diffrn_radiation_monochromator graphite
_diffrn_radiation_source 'normal-focus sealed tube'
_diffrn_radiation_type MoK\a
_diffrn_radiation_wavelength 0.71073
_diffrn_reflns_av_R_equivalents 0.0213
_diffrn_reflns_av_sigmaI/netI 0.0290
_diffrn_reflns_limit_h_max 13
_diffrn_reflns_limit_h_min -12
_diffrn_reflns_limit_k_max 22
_diffrn_reflns_limit_k_min -22
_diffrn_reflns_limit_l_max 29
_diffrn_reflns_limit_l_min -27
_diffrn_reflns_number 24588
_diffrn_reflns_theta_full 27.43
_diffrn_reflns_theta_max 27.43
_diffrn_reflns_theta_min 2.13
_diffrn_standards_decay_% 0
_diffrn_standards_number 0
_exptl_absorpt_coefficient_mu 1.356
_exptl_absorpt_correction_T_max 0.746
_exptl_absorpt_correction_T_min 0.637
_exptl_absorpt_correction_type multi-scan
_exptl_absorpt_process_details 'SADABS 2007/2'
_exptl_crystal_colour COLOURLESS
_exptl_crystal_density_diffrn 1.256
_exptl_crystal_density_method 'not measured'
_exptl_crystal_description COLUMN
_exptl_crystal_F_000 1656
_exptl_crystal_size_max 0.23
_exptl_crystal_size_mid 0.14
_exptl_crystal_size_min 0.14
_refine_diff_density_max 0.676
_refine_diff_density_min -0.551
_refine_diff_density_rms 0.057
_refine_ls_extinction_method none
_refine_ls_goodness_of_fit_ref 1.029
_refine_ls_hydrogen_treatment constr
_refine_ls_matrix_type full
_refine_ls_number_parameters 514
_refine_ls_number_reflns 9393
_refine_ls_number_restraints 35
_refine_ls_restrained_S_all 1.032
_refine_ls_R_factor_all 0.0559
_refine_ls_R_factor_gt 0.0372
_refine_ls_shift/su_max 0.001
_refine_ls_shift/su_mean 0.000
_refine_ls_structure_factor_coef Fsqd
_refine_ls_weighting_details 'calc w=1/[\s^2^(Fo^2^)+(0.0472P)^2^+2.3704P] where P=(Fo^2^+2Fc^2^)/3'
_refine_ls_weighting_scheme calc
_refine_ls_wR_factor_gt 0.0906
_refine_ls_wR_factor_ref 0.0990
_reflns_number_gt 7269
_reflns_number_total 9393
_reflns_threshold_expression I>2\s(I)
_cod_data_source_file om200553s_si_001.cif
_cod_data_source_block 1
_cod_depositor_comments
;
The following automatic conversions were performed:

'_symmetry_cell_setting' value 'Monoclinic' changed to 'monoclinic'
according to /home/saulius/struct/CIF-dictionaries/cif_core.dic
dictionary named 'cif_core.dic' version 2.4.1 from 2010-06-29.

Automatic conversion script
Id: cif_fix_values 1715 2011-07-08 13:25:40Z adriana 
;
_cod_original_sg_symbol_Hall '-P 2yn '
_cod_original_sg_symbol_H-M 'P2(1)/n  '
_cod_database_code 4065071

loop_
_symmetry_equiv_pos_as_xyz
'x, y, z'
'-x+1/2, y+1/2, -z+1/2'
'-x, -y, -z'
'x-1/2, -y-1/2, z-1/2'

loop_
_atom_site_label
_atom_site_type_symbol
_atom_site_fract_x
_atom_site_fract_y
_atom_site_fract_z
_atom_site_U_iso_or_equiv
_atom_site_adp_type
_atom_site_occupancy
_atom_site_symmetry_multiplicity
_atom_site_calc_flag
_atom_site_refinement_flags
_atom_site_disorder_assembly
_atom_site_disorder_group
Rb1 Rb 0.95400(2) 0.696955(15) 0.236136(9) 0.04269(8) Uani 1 1 d . A .
C1 C 0.96591(19) 0.75077(12) 0.05524(8) 0.0251(4) Uani 1 1 d . . .
H1 H 0.9658 0.7616 0.0148 0.030 Uiso 1 1 calc R . .
P1 P 0.83656(5) 0.70601(3) 0.08174(2) 0.02316(11) Uani 1 1 d . A .
C2 C 0.7325(2) 0.68076(11) 0.01774(9) 0.0247(4) Uani 1 1 d . . .
C3 C 0.7828(2) 0.65394(13) -0.03277(10) 0.0337(5) Uani 1 1 d . . .
H3 H 0.8724 0.6536 -0.0353 0.040 Uiso 1 1 calc R . .
C4 C 0.7038(2) 0.62767(14) -0.07954(10) 0.0385(5) Uani 1 1 d . . .
H4 H 0.7394 0.6099 -0.1139 0.046 Uiso 1 1 calc R . .
C5 C 0.5734(2) 0.62735(13) -0.07610(10) 0.0346(5) Uani 1 1 d . . .
H5 H 0.5192 0.6096 -0.1081 0.042 Uiso 1 1 calc R . .
C6 C 0.5223(2) 0.65275(14) -0.02621(10) 0.0355(5) Uani 1 1 d . . .
H6 H 0.4326 0.6521 -0.0237 0.043 Uiso 1 1 calc R . .
C7 C 0.6012(2) 0.67937(13) 0.02066(9) 0.0316(5) Uani 1 1 d . . .
H7 H 0.5649 0.6968 0.0550 0.038 Uiso 1 1 calc R . .
C8 C 0.7427(2) 0.77733(12) 0.11932(9) 0.0264(4) Uani 1 1 d . . .
C9 C 0.7504(2) 0.85645(12) 0.10689(10) 0.0316(5) Uani 1 1 d . . .
H9 H 0.8047 0.8738 0.0783 0.038 Uiso 1 1 calc R . .
C10 C 0.6795(2) 0.90982(14) 0.13591(11) 0.0393(5) Uani 1 1 d . . .
H10 H 0.6857 0.9635 0.1271 0.047 Uiso 1 1 calc R . .
C11 C 0.6000(2) 0.88577(15) 0.17748(11) 0.0423(6) Uani 1 1 d . . .
H11 H 0.5517 0.9227 0.1972 0.051 Uiso 1 1 calc R . .
C12 C 0.5908(2) 0.80773(16) 0.19032(11) 0.0431(6) Uani 1 1 d . . .
H12 H 0.5360 0.7909 0.2188 0.052 Uiso 1 1 calc R . .
C13 C 0.6621(2) 0.75374(14) 0.16147(10) 0.0349(5) Uani 1 1 d . . .
H13 H 0.6557 0.7002 0.1706 0.042 Uiso 1 1 calc R . .
N1 N 0.85797(17) 0.63682(10) 0.12597(7) 0.0300(4) Uani 1 1 d D . .
Si1 Si 0.8731(2) 0.53766(13) 0.11571(13) 0.0336(5) Uani 0.527(4) 1 d PD A 1
C14 C 0.7144(6) 0.4901(4) 0.1075(4) 0.064(2) Uani 0.527(4) 1 d P A 1
H14A H 0.7254 0.4341 0.1025 0.096 Uiso 0.527(4) 1 calc PR A 1
H14B H 0.6656 0.5113 0.0732 0.096 Uiso 0.527(4) 1 calc PR A 1
H14C H 0.6685 0.4999 0.1423 0.096 Uiso 0.527(4) 1 calc PR A 1
C15 C 0.9698(15) 0.5007(5) 0.1796(5) 0.174(8) Uani 0.527(4) 1 d P A 1
H15A H 0.9895 0.4458 0.1736 0.261 Uiso 0.527(4) 1 calc PR A 1
H15B H 0.9222 0.5062 0.2144 0.261 Uiso 0.527(4) 1 calc PR A 1
H1AC H 1.0491 0.5304 0.1847 0.261 Uiso 0.527(4) 1 calc PR A 1
C16 C 0.9560(6) 0.5042(3) 0.0500(3) 0.0650(19) Uani 0.527(4) 1 d P A 1
H16A H 0.9606 0.4474 0.0499 0.098 Uiso 0.527(4) 1 calc PR A 1
H16B H 1.0422 0.5258 0.0517 0.098 Uiso 0.527(4) 1 calc PR A 1
H16C H 0.9081 0.5221 0.0144 0.098 Uiso 0.527(4) 1 calc PR A 1
Si1A Si 0.8431(3) 0.54305(14) 0.13519(10) 0.0247(4) Uani 0.473(4) 1 d PD A 2
C14A C 0.7448(7) 0.4952(3) 0.0749(3) 0.0417(15) Uani 0.473(4) 1 d P A 2
H14D H 0.7772 0.4427 0.0689 0.063 Uiso 0.473(4) 1 calc PR A 2
H14E H 0.7493 0.5254 0.0391 0.063 Uiso 0.473(4) 1 calc PR A 2
H14F H 0.6562 0.4922 0.0851 0.063 Uiso 0.473(4) 1 calc PR A 2
C15A C 0.9999(6) 0.4940(4) 0.1401(4) 0.064(2) Uani 0.473(4) 1 d P A 2
H15C H 0.9956 0.4476 0.1154 0.097 Uiso 0.473(4) 1 calc PR A 2
H15D H 1.0224 0.4789 0.1806 0.097 Uiso 0.473(4) 1 calc PR A 2
H15E H 1.0646 0.5295 0.1269 0.097 Uiso 0.473(4) 1 calc PR A 2
C16A C 0.7676(7) 0.5222(3) 0.2043(2) 0.0537(18) Uani 0.473(4) 1 d P A 2
H16D H 0.7146 0.4756 0.1993 0.081 Uiso 0.473(4) 1 calc PR A 2
H16E H 0.7146 0.5664 0.2141 0.081 Uiso 0.473(4) 1 calc PR A 2
H16F H 0.8339 0.5137 0.2357 0.081 Uiso 0.473(4) 1 calc PR A 2
P2 P 1.09526(5) 0.77628(3) 0.10053(2) 0.02067(11) Uani 1 1 d . A .
C17 C 1.18977(19) 0.83984(11) 0.05660(8) 0.0236(4) Uani 1 1 d . . .
C18 C 1.3215(2) 0.84012(13) 0.06370(9) 0.0322(5) Uani 1 1 d . . .
H18 H 1.3637 0.8052 0.0906 0.039 Uiso 1 1 calc R . .
C19 C 1.3925(2) 0.89069(15) 0.03208(10) 0.0409(6) Uani 1 1 d . . .
H19 H 1.4828 0.8897 0.0371 0.049 Uiso 1 1 calc R . .
C20 C 1.3324(2) 0.94243(14) -0.00666(10) 0.0394(6) Uani 1 1 d . . .
H20 H 1.3811 0.9769 -0.0284 0.047 Uiso 1 1 calc R . .
C21 C 1.2011(2) 0.94382(13) -0.01360(10) 0.0381(5) Uani 1 1 d . . .
H21 H 1.1594 0.9796 -0.0399 0.046 Uiso 1 1 calc R . .
C22 C 1.1298(2) 0.89283(12) 0.01787(9) 0.0307(5) Uani 1 1 d . . .
H22 H 1.0395 0.8941 0.0129 0.037 Uiso 1 1 calc R . .
C23 C 1.20425(19) 0.69433(11) 0.11476(8) 0.0238(4) Uani 1 1 d . . .
C24 C 1.2254(2) 0.64084(12) 0.07108(9) 0.0314(5) Uani 1 1 d . . .
H24 H 1.1800 0.6455 0.0341 0.038 Uiso 1 1 calc R . .
C25 C 1.3119(3) 0.58101(13) 0.08103(11) 0.0405(6) Uani 1 1 d . . .
H25 H 1.3260 0.5451 0.0508 0.049 Uiso 1 1 calc R . .
C26 C 1.3774(2) 0.57334(14) 0.13456(12) 0.0440(6) Uani 1 1 d . . .
H26 H 1.4372 0.5325 0.1412 0.053 Uiso 1 1 calc R . .
C27 C 1.3564(2) 0.62505(14) 0.17863(11) 0.0420(6) Uani 1 1 d . . .
H27 H 1.4006 0.6192 0.2158 0.050 Uiso 1 1 calc R . .
C28 C 1.2705(2) 0.68567(13) 0.16872(10) 0.0317(5) Uani 1 1 d . . .
H28 H 1.2571 0.7214 0.1991 0.038 Uiso 1 1 calc R . .
N2 N 1.06801(17) 0.81001(10) 0.16193(7) 0.0260(4) Uani 1 1 d . . .
Si2 Si 1.08743(6) 0.89471(4) 0.19727(3) 0.03054(14) Uani 1 1 d D A .
C29 C 1.2635(11) 0.9273(8) 0.2041(7) 0.037(3) Uani 0.229(11) 1 d PDU A 1
H29A H 1.2728 0.9723 0.2301 0.056 Uiso 0.229(11) 1 calc PR A 1
H29B H 1.2901 0.9415 0.1656 0.056 Uiso 0.229(11) 1 calc PR A 1
H29C H 1.3168 0.8847 0.2201 0.056 Uiso 0.229(11) 1 calc PR A 1
C30 C 1.0390(14) 0.8899(7) 0.2728(4) 0.030(3) Uani 0.229(11) 1 d PDU A 1
H30 H 1.0560 0.9399 0.2921 0.044 Uiso 0.229(11) 1 calc PR A 1
H1AA H 1.0874 0.8490 0.2940 0.044 Uiso 0.229(11) 1 calc PR A 1
H1AB H 0.9478 0.8783 0.2722 0.044 Uiso 0.229(11) 1 calc PR A 1
C31 C 1.012(2) 0.9854(11) 0.1639(8) 0.029(4) Uani 0.229(11) 1 d PDU A 1
H31A H 1.0530 1.0312 0.1822 0.044 Uiso 0.229(11) 1 calc PR A 1
H31B H 0.9211 0.9858 0.1702 0.044 Uiso 0.229(11) 1 calc PR A 1
H31C H 1.0232 0.9860 0.1220 0.044 Uiso 0.229(11) 1 calc PR A 1
C29A C 1.2510(4) 0.9090(3) 0.2297(3) 0.0640(17) Uani 0.771(11) 1 d PD A 2
H29D H 1.2751 0.8651 0.2552 0.096 Uiso 0.771(11) 1 calc PR A 2
H29E H 1.2551 0.9572 0.2524 0.096 Uiso 0.771(11) 1 calc PR A 2
H29F H 1.3098 0.9124 0.1986 0.096 Uiso 0.771(11) 1 calc PR A 2
C30A C 0.9763(7) 0.8915(3) 0.2585(2) 0.0558(14) Uani 0.771(11) 1 d PD A 2
H30A H 0.9665 0.9439 0.2742 0.084 Uiso 0.771(11) 1 calc PR A 2
H1BD H 1.0119 0.8572 0.2895 0.084 Uiso 0.771(11) 1 calc PR A 2
H1BE H 0.8930 0.8718 0.2435 0.084 Uiso 0.771(11) 1 calc PR A 2
C31A C 1.0394(8) 0.9808(3) 0.1529(3) 0.0496(17) Uani 0.771(11) 1 d P A 2
H31D H 1.0536 1.0279 0.1765 0.074 Uiso 0.771(11) 1 calc PR A 2
H31E H 0.9490 0.9768 0.1399 0.074 Uiso 0.771(11) 1 calc PR A 2
H31F H 1.0902 0.9834 0.1189 0.074 Uiso 0.771(11) 1 calc PR A 2
O1 O 1.1160(2) 0.63986(15) 0.32851(8) 0.0690(6) Uani 1 1 d . . .
C32 C 1.2401(3) 0.6687(2) 0.34576(12) 0.0568(7) Uani 1 1 d . A .
H32A H 1.2429 0.7258 0.3415 0.068 Uiso 1 1 calc R . .
H32B H 1.3043 0.6453 0.3216 0.068 Uiso 1 1 calc R . .
C33 C 1.2657(3) 0.64568(18) 0.40907(11) 0.0539(7) Uani 1 1 d . . .
H33A H 1.3156 0.5970 0.4127 0.065 Uiso 1 1 calc R A .
H33B H 1.3126 0.6871 0.4314 0.065 Uiso 1 1 calc R . .
C34 C 1.1376(3) 0.63485(18) 0.42967(12) 0.0563(7) Uani 1 1 d . A .
H34A H 1.1008 0.6849 0.4413 0.068 Uiso 1 1 calc R . .
H34B H 1.1394 0.5984 0.4630 0.068 Uiso 1 1 calc R . .
C35 C 1.0655(4) 0.6020(2) 0.37761(15) 0.0713(9) Uani 1 1 d . A .
H35A H 1.0780 0.5451 0.3756 0.086 Uiso 1 1 calc R . .
H35B H 0.9734 0.6128 0.3787 0.086 Uiso 1 1 calc R . .
O2 O 0.7716(2) 0.70345(13) 0.32140(9) 0.0601(6) Uani 1 1 d . . .
C36 C 0.7709(5) 0.7739(3) 0.3559(2) 0.0693(19) Uani 0.793(12) 1 d P A 1
H36A H 0.7424 0.8187 0.3314 0.083 Uiso 0.793(12) 1 calc PR A 1
H36B H 0.8570 0.7850 0.3741 0.083 Uiso 0.793(12) 1 calc PR A 1
C37 C 0.6802(4) 0.7587(2) 0.40122(14) 0.0722(10) Uani 0.793(12) 1 d P A 1
H37A H 0.6401 0.8072 0.4140 0.087 Uiso 0.793(12) 1 calc PR A 1
H37B H 0.7221 0.7319 0.4355 0.087 Uiso 0.793(12) 1 calc PR A 1
C38 C 0.5845(3) 0.7066(2) 0.36795(17) 0.0755(10) Uani 0.793(12) 1 d P A 1
H38A H 0.5416 0.6720 0.3948 0.091 Uiso 0.793(12) 1 calc PR A 1
H38B H 0.5193 0.7376 0.3452 0.091 Uiso 0.793(12) 1 calc PR A 1
C39 C 0.6615(3) 0.6614(2) 0.32911(14) 0.0670(9) Uani 0.793(12) 1 d P A 1
H39A H 0.6833 0.6102 0.3467 0.080 Uiso 0.793(12) 1 calc PR A 1
H39B H 0.6133 0.6528 0.2911 0.080 Uiso 0.793(12) 1 calc PR A 1
C36A C 0.7962(13) 0.7338(10) 0.3821(7) 0.046(5) Uani 0.207(12) 1 d PU A 2
H36C H 0.8330 0.6925 0.4080 0.055 Uiso 0.207(12) 1 calc PR A 2
H36D H 0.8571 0.7776 0.3825 0.055 Uiso 0.207(12) 1 calc PR A 2
C37A C 0.6802(4) 0.7587(2) 0.40122(14) 0.0722(10) Uani 0.207(12) 1 d P A 2
H37C H 0.6643 0.8140 0.3915 0.087 Uiso 0.207(12) 1 calc PR A 2
H37D H 0.6776 0.7515 0.4438 0.087 Uiso 0.207(12) 1 calc PR A 2
C38A C 0.5845(3) 0.7066(2) 0.36795(17) 0.0755(10) Uani 0.207(12) 1 d P A 2
H38C H 0.5416 0.6720 0.3948 0.091 Uiso 0.207(12) 1 calc PR A 2
H38D H 0.5193 0.7376 0.3452 0.091 Uiso 0.207(12) 1 calc PR A 2
C39A C 0.6615(3) 0.6614(2) 0.32911(14) 0.0670(9) Uani 0.207(12) 1 d P A 2
H39C H 0.6833 0.6102 0.3467 0.080 Uiso 0.207(12) 1 calc PR A 2
H39D H 0.6133 0.6528 0.2911 0.080 Uiso 0.207(12) 1 calc PR A 2

loop_
_atom_site_aniso_label
_atom_site_aniso_U_11
_atom_site_aniso_U_22
_atom_site_aniso_U_33
_atom_site_aniso_U_23
_atom_site_aniso_U_13
_atom_site_aniso_U_12
Rb1 0.04870(16) 0.05470(16) 0.02368(11) 0.00611(10) -0.00445(9) -0.01389(11)
C1 0.0242(10) 0.0294(10) 0.0208(9) 0.0020(8) -0.0050(8) -0.0033(8)
P1 0.0219(3) 0.0233(3) 0.0233(2) 0.00194(19) -0.00531(19) -0.0023(2)
C2 0.0252(11) 0.0203(9) 0.0272(10) 0.0023(8) -0.0082(8) -0.0017(8)
C3 0.0259(11) 0.0335(12) 0.0406(12) -0.0103(10) -0.0058(9) 0.0012(9)
C4 0.0395(14) 0.0384(13) 0.0363(12) -0.0137(10) -0.0062(10) 0.0031(10)
C5 0.0367(13) 0.0281(11) 0.0364(12) -0.0032(9) -0.0154(10) -0.0010(9)
C6 0.0263(12) 0.0410(13) 0.0372(12) 0.0010(10) -0.0107(9) -0.0051(10)
C7 0.0292(12) 0.0380(12) 0.0269(10) 0.0014(9) -0.0039(9) -0.0044(9)
C8 0.0221(10) 0.0292(10) 0.0270(10) -0.0005(8) -0.0055(8) -0.0030(8)
C9 0.0271(11) 0.0303(11) 0.0363(11) 0.0009(9) -0.0043(9) -0.0010(9)
C10 0.0328(13) 0.0316(12) 0.0519(14) -0.0053(11) -0.0071(11) 0.0028(10)
C11 0.0286(13) 0.0490(15) 0.0484(14) -0.0143(12) -0.0039(11) 0.0049(11)
C12 0.0328(13) 0.0567(16) 0.0403(13) -0.0061(11) 0.0059(11) -0.0034(11)
C13 0.0335(13) 0.0373(12) 0.0338(11) 0.0002(10) 0.0018(10) -0.0039(10)
N1 0.0318(10) 0.0290(9) 0.0279(9) 0.0049(7) -0.0066(7) -0.0011(8)
Si1 0.0311(11) 0.0250(7) 0.0432(13) 0.0081(9) -0.0086(8) -0.0006(7)
C14 0.044(4) 0.046(3) 0.104(6) 0.005(4) 0.019(4) -0.012(3)
C15 0.324(19) 0.046(5) 0.128(9) 0.003(6) -0.143(11) 0.054(7)
C16 0.054(4) 0.036(3) 0.107(5) -0.020(3) 0.022(3) 0.000(2)
Si1A 0.0272(11) 0.0241(8) 0.0225(10) 0.0037(7) 0.0004(7) -0.0018(7)
C14A 0.046(4) 0.024(3) 0.052(4) 0.006(3) -0.014(3) -0.007(2)
C15A 0.034(3) 0.027(3) 0.128(7) -0.001(4) -0.025(4) 0.004(2)
C16A 0.087(5) 0.035(3) 0.040(3) 0.010(2) 0.016(3) -0.012(3)
P2 0.0202(3) 0.0226(2) 0.0188(2) -0.00044(18) -0.00187(18) -0.00088(19)
C17 0.0279(11) 0.0218(9) 0.0209(9) -0.0039(7) 0.0002(8) -0.0039(8)
C18 0.0293(12) 0.0385(12) 0.0282(10) 0.0032(9) -0.0024(9) -0.0061(10)
C19 0.0313(13) 0.0538(15) 0.0372(12) 0.0024(11) -0.0008(10) -0.0169(11)
C20 0.0463(15) 0.0387(13) 0.0334(12) 0.0031(10) 0.0031(10) -0.0190(11)
C21 0.0515(16) 0.0304(12) 0.0319(11) 0.0076(9) -0.0001(10) -0.0050(10)
C22 0.0311(12) 0.0301(11) 0.0305(11) 0.0023(9) -0.0002(9) -0.0001(9)
C23 0.0243(10) 0.0227(10) 0.0243(9) -0.0002(8) -0.0006(8) -0.0019(8)
C24 0.0388(13) 0.0283(11) 0.0270(10) -0.0011(9) 0.0013(9) 0.0017(9)
C25 0.0489(15) 0.0284(12) 0.0444(13) -0.0051(10) 0.0046(11) 0.0073(10)
C26 0.0406(15) 0.0307(12) 0.0595(16) 0.0034(11) -0.0054(12) 0.0113(10)
C27 0.0410(14) 0.0390(13) 0.0432(13) 0.0050(11) -0.0165(11) 0.0067(11)
C28 0.0346(13) 0.0303(11) 0.0291(11) -0.0009(9) -0.0055(9) 0.0020(9)
N2 0.0271(9) 0.0297(9) 0.0214(8) -0.0020(7) 0.0015(7) -0.0002(7)
Si2 0.0327(3) 0.0324(3) 0.0260(3) -0.0081(2) -0.0018(2) 0.0033(3)
C29 0.038(4) 0.037(4) 0.036(5) -0.005(3) -0.006(3) 0.000(3)
C30 0.035(4) 0.028(4) 0.025(4) 0.000(3) -0.002(3) 0.001(3)
C31 0.028(5) 0.030(5) 0.030(5) -0.001(3) 0.000(3) 0.000(3)
C29A 0.049(3) 0.068(3) 0.070(4) -0.034(3) -0.025(2) 0.004(2)
C30A 0.078(4) 0.049(2) 0.042(2) -0.0202(19) 0.020(2) -0.005(2)
C31A 0.072(5) 0.029(2) 0.047(3) -0.0090(19) 0.001(3) 0.001(2)
O1 0.0618(14) 0.1018(18) 0.0409(11) 0.0136(11) -0.0129(10) -0.0085(13)
C32 0.0481(17) 0.080(2) 0.0416(15) 0.0023(14) 0.0012(13) 0.0054(15)
C33 0.0600(19) 0.0632(19) 0.0373(14) -0.0074(13) -0.0055(13) 0.0129(15)
C34 0.066(2) 0.0607(18) 0.0422(15) 0.0054(13) 0.0052(14) 0.0132(15)
C35 0.070(2) 0.076(2) 0.067(2) 0.0185(18) -0.0035(17) -0.0155(18)
O2 0.0493(12) 0.0784(15) 0.0531(12) -0.0199(10) 0.0073(10) -0.0186(10)
C36 0.092(4) 0.072(3) 0.046(2) -0.015(2) 0.017(2) -0.049(3)
C37 0.093(3) 0.071(2) 0.0552(18) -0.0077(16) 0.0228(18) -0.026(2)
C38 0.0450(19) 0.104(3) 0.078(2) 0.011(2) 0.0068(17) -0.0067(18)
C39 0.069(2) 0.079(2) 0.0538(17) -0.0072(16) 0.0072(16) -0.0389(18)
C36A 0.047(5) 0.046(5) 0.045(5) 0.000(2) 0.001(2) -0.002(2)
C37A 0.093(3) 0.071(2) 0.0552(18) -0.0077(16) 0.0228(18) -0.026(2)
C38A 0.0450(19) 0.104(3) 0.078(2) 0.011(2) 0.0068(17) -0.0067(18)
C39A 0.069(2) 0.079(2) 0.0538(17) -0.0072(16) 0.0072(16) -0.0389(18)

loop_
_atom_type_symbol
_atom_type_description
_atom_type_scat_dispersion_real
_atom_type_scat_dispersion_imag
_atom_type_scat_source
C C 0.0033 0.0016 'International Tables Vol C Tables 4.2.6.8 and 6.1.1.4'
H H 0.0000 0.0000 'International Tables Vol C Tables 4.2.6.8 and 6.1.1.4'
N N 0.0061 0.0033 'International Tables Vol C Tables 4.2.6.8 and 6.1.1.4'
Si Si 0.0817 0.0704 'International Tables Vol C Tables 4.2.6.8 and 6.1.1.4'
P P 0.1023 0.0942 'International Tables Vol C Tables 4.2.6.8 and 6.1.1.4'
Rb Rb -0.9393 2.9676 'International Tables Vol C Tables 4.2.6.8 and 6.1.1.4'
O O 0.0106 0.0060 'International Tables Vol C Tables 4.2.6.8 and 6.1.1.4'

loop_
_geom_angle_atom_site_label_1
_geom_angle_atom_site_label_2
_geom_angle_atom_site_label_3
_geom_angle
O1 Rb1 O2 84.00(7)
O1 Rb1 N1 134.64(6)
O2 Rb1 N1 114.37(6)
O1 Rb1 N2 115.18(6)
O2 Rb1 N2 134.97(6)
N1 Rb1 N2 81.75(5)
O1 Rb1 C13 157.15(6)
O2 Rb1 C13 73.66(6)
N1 Rb1 C13 55.32(5)
N2 Rb1 C13 84.89(5)
O1 Rb1 C8 177.96(6)
O2 Rb1 C8 94.99(6)
N1 Rb1 C8 47.41(5)
N2 Rb1 C8 64.37(5)
C13 Rb1 C8 22.33(5)
P2 C1 P1 121.11(11)
P2 C1 H1 119.4
P1 C1 H1 119.4
N1 P1 C1 119.34(10)
N1 P1 C2 113.05(9)
C1 P1 C2 105.48(9)
N1 P1 C8 105.07(10)
C1 P1 C8 109.59(10)
C2 P1 C8 103.15(9)
C7 C2 C3 118.36(19)
C7 C2 P1 120.51(16)
C3 C2 P1 120.73(16)
C4 C3 C2 120.9(2)
C4 C3 H3 119.6
C2 C3 H3 119.6
C5 C4 C3 120.0(2)
C5 C4 H4 120.0
C3 C4 H4 120.0
C6 C5 C4 119.8(2)
C6 C5 H5 120.1
C4 C5 H5 120.1
C5 C6 C7 120.3(2)
C5 C6 H6 119.8
C7 C6 H6 119.8
C2 C7 C6 120.6(2)
C2 C7 H7 119.7
C6 C7 H7 119.7
C13 C8 C9 118.3(2)
C13 C8 P1 120.58(17)
C9 C8 P1 121.11(16)
C13 C8 Rb1 75.28(13)
C9 C8 Rb1 118.76(13)
P1 C8 Rb1 76.78(7)
C10 C9 C8 120.5(2)
C10 C9 H9 119.8
C8 C9 H9 119.8
C11 C10 C9 120.7(2)
C11 C10 H10 119.7
C9 C10 H10 119.7
C10 C11 C12 119.7(2)
C10 C11 H11 120.1
C12 C11 H11 120.1
C11 C12 C13 120.0(2)
C11 C12 H12 120.0
C13 C12 H12 120.0
C12 C13 C8 120.8(2)
C12 C13 Rb1 115.51(16)
C8 C13 Rb1 82.40(13)
C12 C13 H13 119.6
C8 C13 H13 119.6
Rb1 C13 H13 72.4
P1 N1 Si1A 145.12(14)
P1 N1 Si1 131.99(15)
Si1A N1 Si1 19.32(7)
P1 N1 Rb1 108.95(9)
Si1A N1 Rb1 105.89(11)
Si1 N1 Rb1 116.63(11)
N1 Si1 C15 106.5(3)
N1 Si1 C14 111.0(3)
C15 Si1 C14 111.8(6)
N1 Si1 C16 117.5(2)
C15 Si1 C16 105.8(6)
C14 Si1 C16 104.3(4)
Si1 C15 H15A 109.5
Si1 C15 H15B 109.5
H15A C15 H15B 109.5
Si1 C15 H1AC 109.5
H15A C15 H1AC 109.5
H15B C15 H1AC 109.5
N1 Si1A C15A 111.4(3)
N1 Si1A C16A 110.6(2)
C15A Si1A C16A 107.1(4)
N1 Si1A C14A 113.2(2)
C15A Si1A C14A 106.8(4)
C16A Si1A C14A 107.5(3)
Si1A C14A H14D 109.5
Si1A C14A H14E 109.5
H14D C14A H14E 109.5
Si1A C14A H14F 109.5
H14D C14A H14F 109.5
H14E C14A H14F 109.5
Si1A C15A H15C 109.5
Si1A C15A H15D 109.5
H15C C15A H15D 109.5
Si1A C15A H15E 109.5
H15C C15A H15E 109.5
H15D C15A H15E 109.5
Si1A C16A H16D 109.5
Si1A C16A H16E 109.5
H16D C16A H16E 109.5
Si1A C16A H16F 109.5
H16D C16A H16F 109.5
H16E C16A H16F 109.5
N2 P2 C1 116.95(10)
N2 P2 C17 114.59(9)
C1 P2 C17 104.92(9)
N2 P2 C23 106.03(9)
C1 P2 C23 111.81(10)
C17 P2 C23 101.59(9)
C18 C17 C22 118.47(19)
C18 C17 P2 121.07(16)
C22 C17 P2 120.33(16)
C17 C18 C19 120.9(2)
C17 C18 H18 119.6
C19 C18 H18 119.6
C20 C19 C18 120.3(2)
C20 C19 H19 119.9
C18 C19 H19 119.9
C21 C20 C19 119.6(2)
C21 C20 H20 120.2
C19 C20 H20 120.2
C20 C21 C22 120.1(2)
C20 C21 H21 119.9
C22 C21 H21 119.9
C21 C22 C17 120.6(2)
C21 C22 H22 119.7
C17 C22 H22 119.7
C28 C23 C24 118.55(19)
C28 C23 P2 120.70(15)
C24 C23 P2 120.72(16)
C25 C24 C23 120.7(2)
C25 C24 H24 119.6
C23 C24 H24 119.6
C26 C25 C24 120.1(2)
C26 C25 H25 119.9
C24 C25 H25 119.9
C25 C26 C27 120.0(2)
C25 C26 H26 120.0
C27 C26 H26 120.0
C26 C27 C28 120.1(2)
C26 C27 H27 119.9
C28 C27 H27 119.9
C23 C28 C27 120.5(2)
C23 C28 H28 119.8
C27 C28 H28 119.8
P2 N2 Si2 137.19(11)
P2 N2 Rb1 112.94(8)
Si2 N2 Rb1 109.87(8)
N2 Si2 C29A 113.00(16)
N2 Si2 C30 112.6(4)
C29A Si2 C30 86.5(4)
N2 Si2 C31A 114.3(2)
C29A Si2 C31A 109.0(3)
C30 Si2 C31A 118.1(4)
N2 Si2 C31 119.3(7)
C29A Si2 C31 114.0(8)
C30 Si2 C31 106.4(7)
C31A Si2 C31 12.3(6)
N2 Si2 C30A 105.94(15)
C29A Si2 C30A 108.2(2)
C30 Si2 C30A 22.0(3)
C31A Si2 C30A 105.9(3)
C31 Si2 C30A 93.6(6)
N2 Si2 C29 112.1(4)
C29A Si2 C29 20.8(4)
C30 Si2 C29 105.3(5)
C31A Si2 C29 92.0(5)
C31 Si2 C29 99.5(8)
C30A Si2 C29 126.0(4)
Si2 C29 H29A 109.5
Si2 C29 H29B 109.5
Si2 C29 H29C 109.5
Si2 C30 H30 109.5
Si2 C30 H1AA 109.5
H30 C30 H1AA 109.5
Si2 C30 H1AB 109.5
H30 C30 H1AB 109.5
H1AA C30 H1AB 109.5
Si2 C31 H31A 109.5
Si2 C31 H31B 109.5
Si2 C31 H31C 109.5
Si2 C29A H29D 109.5
Si2 C29A H29E 109.5
H29D C29A H29E 109.5
Si2 C29A H29F 109.5
H29D C29A H29F 109.5
H29E C29A H29F 109.5
Si2 C30A H30A 109.5
Si2 C30A H1BD 109.5
H30A C30A H1BD 109.5
Si2 C30A H1BE 109.5
H30A C30A H1BE 109.5
H1BD C30A H1BE 109.5
Si2 C31A H31D 109.5
Si2 C31A H31E 109.5
H31D C31A H31E 109.5
Si2 C31A H31F 109.5
H31D C31A H31F 109.5
H31E C31A H31F 109.5
C32 O1 C35 108.8(2)
C32 O1 Rb1 125.71(17)
C35 O1 Rb1 120.95(19)
O1 C32 C33 105.9(2)
O1 C32 H32A 110.6
C33 C32 H32A 110.6
O1 C32 H32B 110.6
C33 C32 H32B 110.6
H32A C32 H32B 108.7
C34 C33 C32 103.8(2)
C34 C33 H33A 111.0
C32 C33 H33A 111.0
C34 C33 H33B 111.0
C32 C33 H33B 111.0
H33A C33 H33B 109.0
C33 C34 C35 102.5(2)
C33 C34 H34A 111.3
C35 C34 H34A 111.3
C33 C34 H34B 111.3
C35 C34 H34B 111.3
H34A C34 H34B 109.2
O1 C35 C34 105.3(3)
O1 C35 H35A 110.7
C34 C35 H35A 110.7
O1 C35 H35B 110.7
C34 C35 H35B 110.7
H35A C35 H35B 108.8
C39 O2 C36 109.3(3)
C39 O2 C36A 98.8(7)
C36 O2 C36A 37.2(6)
C39 O2 Rb1 132.72(17)
C36 O2 Rb1 116.11(19)
C36A O2 Rb1 125.2(6)
O2 C36 C37 105.4(3)
O2 C36 H36A 110.7
C37 C36 H36A 110.7
O2 C36 H36B 110.7
C37 C36 H36B 110.7
H36A C36 H36B 108.8
C36 C37 C38 100.8(3)
C36 C37 H37A 111.6
C38 C37 H37A 111.6
C36 C37 H37B 111.6
C38 C37 H37B 111.6
H37A C37 H37B 109.4
C39 C38 C37 104.2(3)
C39 C38 H38A 110.9
C37 C38 H38A 110.9
C39 C38 H38B 110.9
C37 C38 H38B 110.9
H38A C38 H38B 108.9
O2 C39 C38 107.6(3)
O2 C39 H39A 110.2
C38 C39 H39A 110.2
O2 C39 H39B 110.2
C38 C39 H39B 110.2
H39A C39 H39B 108.5
O2 C36A H36C 110.2
O2 C36A H36D 110.2
H36C C36A H36D 108.5

loop_
_geom_bond_atom_site_label_1
_geom_bond_atom_site_label_2
_geom_bond_distance
Rb1 O1 2.807(2)
Rb1 O2 2.845(2)
Rb1 N1 2.8562(17)
Rb1 N2 2.9061(17)
Rb1 C13 3.551(2)
Rb1 C8 3.639(2)
C1 P2 1.713(2)
C1 P1 1.715(2)
C1 H1 0.9500
P1 N1 1.5733(17)
P1 C2 1.825(2)
P1 C8 1.832(2)
C2 C7 1.390(3)
C2 C3 1.391(3)
C3 C4 1.389(3)
C3 H3 0.9500
C4 C5 1.381(3)
C4 H4 0.9500
C5 C6 1.374(3)
C5 H5 0.9500
C6 C7 1.391(3)
C6 H6 0.9500
C7 H7 0.9500
C8 C13 1.395(3)
C8 C9 1.397(3)
C9 C10 1.386(3)
C9 H9 0.9500
C10 C11 1.380(4)
C10 H10 0.9500
C11 C12 1.382(4)
C11 H11 0.9500
C12 C13 1.393(3)
C12 H12 0.9500
C13 H13 0.9500
N1 Si1A 1.638(3)
N1 Si1 1.734(3)
Si1 C15 1.841(8)
Si1 C14 1.859(7)
Si1 C16 1.889(7)
C14 H14A 0.9800
C14 H14B 0.9800
C14 H14C 0.9800
C15 H15A 0.9800
C15 H15B 0.9800
C15 H1AC 0.9800
C16 H16A 0.9800
C16 H16B 0.9800
C16 H16C 0.9800
Si1A C15A 1.851(7)
Si1A C16A 1.863(6)
Si1A C14A 1.863(6)
C14A H14D 0.9800
C14A H14E 0.9800
C14A H14F 0.9800
C15A H15C 0.9800
C15A H15D 0.9800
C15A H15E 0.9800
C16A H16D 0.9800
C16A H16E 0.9800
C16A H16F 0.9800
P2 N2 1.5732(17)
P2 C17 1.832(2)
P2 C23 1.834(2)
C17 C18 1.385(3)
C17 C22 1.395(3)
C18 C19 1.388(3)
C18 H18 0.9500
C19 C20 1.382(3)
C19 H19 0.9500
C20 C21 1.381(4)
C20 H20 0.9500
C21 C22 1.392(3)
C21 H21 0.9500
C22 H22 0.9500
C23 C28 1.388(3)
C23 C24 1.393(3)
C24 C25 1.384(3)
C24 H24 0.9500
C25 C26 1.375(3)
C25 H25 0.9500
C26 C27 1.380(4)
C26 H26 0.9500
C27 C28 1.389(3)
C27 H27 0.9500
C28 H28 0.9500
N2 Si2 1.6761(18)
Si2 C29A 1.844(4)
Si2 C30 1.847(9)
Si2 C31A 1.851(5)
Si2 C31 1.890(14)
Si2 C30A 1.896(4)
Si2 C29 1.933(11)
C29 H29A 0.9800
C29 H29B 0.9800
C29 H29C 0.9800
C30 H30 0.9800
C30 H1AA 0.9800
C30 H1AB 0.9800
C31 H31A 0.9800
C31 H31B 0.9800
C31 H31C 0.9800
C29A H29D 0.9800
C29A H29E 0.9800
C29A H29F 0.9800
C30A H30A 0.9800
C30A H1BD 0.9800
C30A H1BE 0.9800
C31A H31D 0.9800
C31A H31E 0.9800
C31A H31F 0.9800
O1 C32 1.427(4)
O1 C35 1.439(4)
C32 C33 1.515(4)
C32 H32A 0.9900
C32 H32B 0.9900
C33 C34 1.473(4)
C33 H33A 0.9900
C33 H33B 0.9900
C34 C35 1.484(4)
C34 H34A 0.9900
C34 H34B 0.9900
C35 H35A 0.9900
C35 H35B 0.9900
O2 C39 1.390(3)
O2 C36 1.451(5)
O2 C36A 1.496(15)
C36 C37 1.488(5)
C36 H36A 0.9900
C36 H36B 0.9900
C37 C38 1.516(5)
C37 H37A 0.9900
C37 H37B 0.9900
C38 C39 1.472(5)
C38 H38A 0.9900
C38 H38B 0.9900
C39 H39A 0.9900
C39 H39B 0.9900
C36A H36C 0.9900
C36A H36D 0.9900

loop_
_geom_torsion_atom_site_label_1
_geom_torsion_atom_site_label_2
_geom_torsion_atom_site_label_3
_geom_torsion_atom_site_label_4
_geom_torsion
P2 C1 P1 N1 -45.47(17)
P2 C1 P1 C2 -173.92(12)
P2 C1 P1 C8 75.65(15)
N1 P1 C2 C7 79.39(19)
C1 P1 C2 C7 -148.51(17)
C8 P1 C2 C7 -33.54(19)
N1 P1 C2 C3 -93.14(19)
C1 P1 C2 C3 39.0(2)
C8 P1 C2 C3 153.93(17)
C7 C2 C3 C4 1.1(3)
P1 C2 C3 C4 173.79(18)
C2 C3 C4 C5 -0.5(4)
C3 C4 C5 C6 -0.3(4)
C4 C5 C6 C7 0.5(4)
C3 C2 C7 C6 -0.9(3)
P1 C2 C7 C6 -173.56(17)
C5 C6 C7 C2 0.0(3)
N1 P1 C8 C13 -27.6(2)
C1 P1 C8 C13 -156.96(17)
C2 P1 C8 C13 91.07(18)
N1 P1 C8 C9 152.01(17)
C1 P1 C8 C9 22.6(2)
C2 P1 C8 C9 -89.34(18)
N1 P1 C8 Rb1 36.19(8)
C1 P1 C8 Rb1 -93.19(8)
C2 P1 C8 Rb1 154.84(7)
O1 Rb1 C8 C13 -77.5(16)
O2 Rb1 C8 C13 -17.08(14)
N1 Rb1 C8 C13 101.76(14)
N2 Rb1 C8 C13 -155.24(14)
O1 Rb1 C8 C9 37.0(17)
O2 Rb1 C8 C9 97.45(16)
N1 Rb1 C8 C9 -143.71(19)
N2 Rb1 C8 C9 -40.71(15)
C13 Rb1 C8 C9 114.5(2)
O1 Rb1 C8 P1 155.5(16)
O2 Rb1 C8 P1 -144.10(7)
N1 Rb1 C8 P1 -25.25(6)
N2 Rb1 C8 P1 77.75(7)
C13 Rb1 C8 P1 -127.02(16)
C13 C8 C9 C10 0.0(3)
P1 C8 C9 C10 -179.58(17)
Rb1 C8 C9 C10 -88.1(2)
C8 C9 C10 C11 -0.1(3)
C9 C10 C11 C12 0.0(4)
C10 C11 C12 C13 0.2(4)
C11 C12 C13 C8 -0.3(4)
C11 C12 C13 Rb1 96.3(2)
C9 C8 C13 C12 0.2(3)
P1 C8 C13 C12 179.77(18)
Rb1 C8 C13 C12 115.2(2)
C9 C8 C13 Rb1 -115.06(18)
P1 C8 C13 Rb1 64.54(14)
O1 Rb1 C13 C12 54.3(3)
O2 Rb1 C13 C12 41.65(17)
N1 Rb1 C13 C12 178.2(2)
N2 Rb1 C13 C12 -98.32(18)
C8 Rb1 C13 C12 -120.6(2)
O1 Rb1 C13 C8 174.86(16)
O2 Rb1 C13 C8 162.25(14)
N1 Rb1 C13 C8 -61.22(13)
N2 Rb1 C13 C8 22.28(13)
C1 P1 N1 Si1A -110.3(3)
C2 P1 N1 Si1A 14.6(3)
C8 P1 N1 Si1A 126.3(3)
C1 P1 N1 Si1 -88.6(2)
C2 P1 N1 Si1 36.3(2)
C8 P1 N1 Si1 148.06(19)
C1 P1 N1 Rb1 72.60(12)
C2 P1 N1 Rb1 -162.51(8)
C8 P1 N1 Rb1 -50.75(10)
O1 Rb1 N1 P1 -149.28(9)
O2 Rb1 N1 P1 104.09(10)
N2 Rb1 N1 P1 -31.82(9)
C13 Rb1 N1 P1 57.65(9)
C8 Rb1 N1 P1 30.76(8)
O1 Rb1 N1 Si1A 32.45(16)
O2 Rb1 N1 Si1A -74.18(14)
N2 Rb1 N1 Si1A 149.90(13)
C13 Rb1 N1 Si1A -120.63(14)
C8 Rb1 N1 Si1A -147.52(15)
O1 Rb1 N1 Si1 15.17(18)
O2 Rb1 N1 Si1 -91.46(15)
N2 Rb1 N1 Si1 132.62(15)
C13 Rb1 N1 Si1 -137.90(16)
C8 Rb1 N1 Si1 -164.79(17)
P1 N1 Si1 C15 152.9(6)
Si1A N1 Si1 C15 -66.8(7)
Rb1 N1 Si1 C15 -7.1(6)
P1 N1 Si1 C14 -85.2(4)
Si1A N1 Si1 C14 55.0(5)
Rb1 N1 Si1 C14 114.7(3)
P1 N1 Si1 C16 34.7(3)
Si1A N1 Si1 C16 174.9(6)
Rb1 N1 Si1 C16 -125.4(3)
P1 N1 Si1A C15A 108.8(4)
Si1 N1 Si1A C15A 52.6(5)
Rb1 N1 Si1A C15A -74.0(4)
P1 N1 Si1A C16A -132.2(3)
Si1 N1 Si1A C16A 171.5(6)
Rb1 N1 Si1A C16A 44.9(3)
P1 N1 Si1A C14A -11.6(5)
Si1 N1 Si1A C14A -67.8(5)
Rb1 N1 Si1A C14A 165.6(3)
P1 C1 P2 N2 -39.62(17)
P1 C1 P2 C17 -167.83(12)
P1 C1 P2 C23 82.87(15)
N2 P2 C17 C18 84.36(19)
C1 P2 C17 C18 -146.02(17)
C23 P2 C17 C18 -29.45(19)
N2 P2 C17 C22 -91.36(18)
C1 P2 C17 C22 38.26(19)
C23 P2 C17 C22 154.82(16)
C22 C17 C18 C19 -1.5(3)
P2 C17 C18 C19 -177.25(18)
C17 C18 C19 C20 0.8(4)
C18 C19 C20 C21 0.3(4)
C19 C20 C21 C22 -0.6(4)
C20 C21 C22 C17 -0.1(3)
C18 C17 C22 C21 1.1(3)
P2 C17 C22 C21 176.94(17)
N2 P2 C23 C28 -16.5(2)
C1 P2 C23 C28 -145.05(17)
C17 P2 C23 C28 103.53(18)
N2 P2 C23 C24 165.56(17)
C1 P2 C23 C24 37.0(2)
C17 P2 C23 C24 -74.38(19)
C28 C23 C24 C25 -0.8(3)
P2 C23 C24 C25 177.10(18)
C23 C24 C25 C26 0.5(4)
C24 C25 C26 C27 0.5(4)
C25 C26 C27 C28 -1.1(4)
C24 C23 C28 C27 0.2(3)
P2 C23 C28 C27 -177.71(19)
C26 C27 C28 C23 0.7(4)
C1 P2 N2 Si2 -114.42(17)
C17 P2 N2 Si2 9.0(2)
C23 P2 N2 Si2 120.15(17)
C1 P2 N2 Rb1 65.90(12)
C17 P2 N2 Rb1 -170.71(8)
C23 P2 N2 Rb1 -59.53(10)
O1 Rb1 N2 P2 107.08(10)
O2 Rb1 N2 P2 -145.07(9)
N1 Rb1 N2 P2 -28.67(9)
C13 Rb1 N2 P2 -84.32(9)
C8 Rb1 N2 P2 -75.12(9)
O1 Rb1 N2 Si2 -72.68(10)
O2 Rb1 N2 Si2 35.16(12)
N1 Rb1 N2 Si2 151.56(9)
C13 Rb1 N2 Si2 95.92(9)
C8 Rb1 N2 Si2 105.11(9)
P2 N2 Si2 C29A -80.9(3)
Rb1 N2 Si2 C29A 98.8(3)
P2 N2 Si2 C30 -176.9(5)
Rb1 N2 Si2 C30 2.8(5)
P2 N2 Si2 C31A 44.6(3)
Rb1 N2 Si2 C31A -135.7(3)
P2 N2 Si2 C31 57.3(7)
Rb1 N2 Si2 C31 -123.1(7)
P2 N2 Si2 C30A 160.8(3)
Rb1 N2 Si2 C30A -19.5(3)
P2 N2 Si2 C29 -58.3(5)
Rb1 N2 Si2 C29 121.4(5)
O2 Rb1 O1 C32 -128.8(2)
N1 Rb1 O1 C32 112.6(2)
N2 Rb1 O1 C32 8.6(2)
C13 Rb1 O1 C32 -140.9(2)
C8 Rb1 O1 C32 -68.2(17)
O2 Rb1 O1 C35 24.5(2)
N1 Rb1 O1 C35 -94.1(2)
N2 Rb1 O1 C35 161.9(2)
C13 Rb1 O1 C35 12.4(3)
C8 Rb1 O1 C35 85.1(16)
C35 O1 C32 C33 0.7(3)
Rb1 O1 C32 C33 156.64(18)
O1 C32 C33 C34 -22.9(3)
C32 C33 C34 C35 35.3(3)
C32 O1 C35 C34 21.8(4)
Rb1 O1 C35 C34 -135.5(2)
C33 C34 C35 O1 -35.6(3)
O1 Rb1 O2 C39 -110.8(3)
N1 Rb1 O2 C39 26.0(3)
N2 Rb1 O2 C39 129.3(3)
C13 Rb1 O2 C39 64.3(3)
C8 Rb1 O2 C39 71.0(3)
O1 Rb1 O2 C36 86.9(3)
N1 Rb1 O2 C36 -136.4(3)
N2 Rb1 O2 C36 -33.1(4)
C13 Rb1 O2 C36 -98.0(3)
C8 Rb1 O2 C36 -91.4(3)
O1 Rb1 O2 C36A 44.5(9)
N1 Rb1 O2 C36A -178.7(9)
N2 Rb1 O2 C36A -75.4(9)
C13 Rb1 O2 C36A -140.4(9)
C8 Rb1 O2 C36A -133.7(9)
C39 O2 C36 C37 20.5(5)
C36A O2 C36 C37 -58.5(9)
Rb1 O2 C36 C37 -173.2(3)
O2 C36 C37 C38 -33.2(5)
C36 C37 C38 C39 34.1(5)
C36 O2 C39 C38 2.0(4)
C36A O2 C39 C38 39.0(7)
Rb1 O2 C39 C38 -161.2(2)
C37 C38 C39 O2 -23.2(4)
